data_4350445
loop_
_publ_author_name
'Hagenbach, Adelheid'
'Yegen, Eda'
'Abram, Ulrich'

_publ_section_title
;
 Technetium tetrachloride as a precursor for small technetium(IV)
 complexes.
;
_journal_issue 18
_journal_name_full 'Inorganic chemistry'
_journal_page_first 7331
_journal_page_last 7338
_journal_paper_doi 10.1021/ic060896u
_journal_volume 45
_journal_year 2006
_chemical_formula_moiety '[TcCl3(DMSO)3]2[TcCl6]'
_chemical_formula_sum 'C12 H36 Cl12 O6 S6 Tc3'
_chemical_formula_weight 1188.17
_chemical_name_common '[TcCl3(DMSO)3]2[TcCl6]'
_chemical_name_systematic
;
trichlorotris(dimethylsulfoxide)technetium(IV)) hexachlorotechnetate(IV) 
;
_space_group_IT_number 2
_space_group_name_Hall '-P 1'
_space_group_name_H-M_alt 'P -1'
_symmetry_cell_setting triclinic
_symmetry_space_group_name_H-M 'P -1'
_atom_sites_solution_hydrogens geom
_atom_sites_solution_primary direct
_atom_sites_solution_secondary difmap
_audit_creation_method SHELXL-97
_cell_angle_alpha 104.28(1)
_cell_angle_beta 100.53(1)
_cell_angle_gamma 93.59(1)
_cell_formula_units_Z 1
_cell_length_a 8.703(1)
_cell_length_b 8.968(1)
_cell_length_c 13.901(2)
_cell_measurement_reflns_used 7031
_cell_measurement_temperature 200(2)
_cell_measurement_theta_max 24.04
_cell_measurement_theta_min 3.11
_cell_volume 1027.1(2)
_computing_cell_refinement 'STOE X-AREA'
_computing_data_collection 'STOE X-AREA'
_computing_data_reduction 'STOE X-RED'
_computing_molecular_graphics ORTEP
_computing_publication_material WINGX
_computing_structure_refinement 'SHELXL-97 (Sheldrick, 1997)'
_computing_structure_solution SHELXS
_diffrn_ambient_temperature 200(2)
_diffrn_detector_area_resol_mean 6.67
_diffrn_measured_fraction_theta_full 0.928
_diffrn_measured_fraction_theta_max 0.928
_diffrn_measurement_device_type 'STOE IPDS 2T'
_diffrn_measurement_method 'rotation method'
_diffrn_radiation_monochromator graphite
_diffrn_radiation_source 'fine-focus sealed tube'
_diffrn_radiation_type MoK\a
_diffrn_radiation_wavelength 0.71073
_diffrn_reflns_av_R_equivalents 0.0597
_diffrn_reflns_av_sigmaI/netI 0.0722
_diffrn_reflns_limit_h_max 10
_diffrn_reflns_limit_h_min -10
_diffrn_reflns_limit_k_max 10
_diffrn_reflns_limit_k_min -9
_diffrn_reflns_limit_l_max 15
_diffrn_reflns_limit_l_min -16
_diffrn_reflns_number 6136
_diffrn_reflns_theta_full 24.69
_diffrn_reflns_theta_max 24.69
_diffrn_reflns_theta_min 3.09
_diffrn_standards_decay_% 0.1
_exptl_absorpt_coefficient_mu 2.106
_exptl_absorpt_correction_T_max 0.8596
_exptl_absorpt_correction_T_min 0.7650
_exptl_absorpt_correction_type integration
_exptl_crystal_colour yellow
_exptl_crystal_density_diffrn 1.920
_exptl_crystal_density_method 'not measured'
_exptl_crystal_description block
_exptl_crystal_F_000 585
_exptl_crystal_size_max .1
_exptl_crystal_size_mid .085
_exptl_crystal_size_min .03
_refine_diff_density_max 1.054
_refine_diff_density_min -0.607
_refine_diff_density_rms 0.158
_refine_ls_extinction_method none
_refine_ls_goodness_of_fit_ref 1.040
_refine_ls_hydrogen_treatment mixed
_refine_ls_matrix_type full
_refine_ls_number_parameters 178
_refine_ls_number_reflns 3248
_refine_ls_number_restraints 0
_refine_ls_restrained_S_all 1.040
_refine_ls_R_factor_all 0.0931
_refine_ls_R_factor_gt 0.0609
_refine_ls_shift/su_max 0.000
_refine_ls_shift/su_mean 0.000
_refine_ls_structure_factor_coef Fsqd
_refine_ls_weighting_details 'calc w=1/[\s^2^(Fo^2^)+(0.0867P)^2^+0.0000P] where P=(Fo^2^+2Fc^2^)/3'
_refine_ls_weighting_scheme calc
_refine_ls_wR_factor_gt 0.1400
_refine_ls_wR_factor_ref 0.1529
_reflns_number_gt 2299
_reflns_number_total 3248
_reflns_threshold_expression >2sigma(I)
_cod_data_source_file ic060896usi20060523_100113.cif
_cod_data_source_block tccl3dmso
_cod_original_cell_volume 1027.7(3)
_cod_original_sg_symbol_H-M p-1
_cod_database_code 4350445

loop_
_symmetry_equiv_pos_as_xyz
'x, y, z'
'-x, -y, -z'

loop_
_atom_site_label
_atom_site_type_symbol
_atom_site_fract_x
_atom_site_fract_y
_atom_site_fract_z
_atom_site_U_iso_or_equiv
_atom_site_adp_type
_atom_site_occupancy
_atom_site_symmetry_multiplicity
_atom_site_calc_flag
_atom_site_refinement_flags
Tc2 Tc 1.5000 -0.5000 0.5000 0.0334(3) Uani 1 2 d S
Cl4 Cl 1.2823(3) -0.6891(3) 0.43626(19) 0.0481(6) Uani 1 1 d .
Cl5 Cl 1.3821(3) -0.3802(3) 0.63450(19) 0.0470(6) Uani 1 1 d .
Cl6 Cl 1.3817(3) -0.3408(3) 0.40354(19) 0.0474(6) Uani 1 1 d .
Tc1 Tc 1.15244(9) 0.20185(10) 0.85746(6) 0.0384(3) Uani 1 1 d .
Cl1 Cl 0.9519(3) 0.2767(4) 0.9399(2) 0.0544(7) Uani 1 1 d .
Cl2 Cl 0.9841(3) 0.0400(4) 0.7183(2) 0.0620(8) Uani 1 1 d .
Cl3 Cl 1.2029(3) 0.0071(3) 0.9367(2) 0.0591(7) Uani 1 1 d .
S1 S 1.3574(3) 0.3437(3) 1.08140(19) 0.0465(6) Uani 1 1 d .
O1 O 1.3124(7) 0.3536(8) 0.9697(5) 0.0418(15) Uani 1 1 d .
C1 C 1.5491(16) 0.2852(18) 1.0891(9) 0.074(4) Uani 1 1 d .
H1A H 1.5423 0.1773 1.0549 0.111 Uiso 1 1 calc R
H1B H 1.5991 0.3018 1.1589 0.111 Uiso 1 1 calc R
H1C H 1.6098 0.3448 1.0576 0.111 Uiso 1 1 calc R
C2 C 1.4042(14) 0.5373(14) 1.1486(8) 0.053(3) Uani 1 1 d .
H2A H 1.3094 0.5860 1.1512 0.080 Uiso 1 1 calc R
H2B H 1.4701 0.5887 1.1154 0.080 Uiso 1 1 calc R
H2C H 1.4591 0.5440 1.2163 0.080 Uiso 1 1 calc R
S2 S 0.9848(3) 0.4222(4) 0.73525(19) 0.0468(6) Uani 1 1 d .
O2 O 1.1415(7) 0.3827(8) 0.7932(5) 0.0426(16) Uani 1 1 d .
C3 C 1.0136(14) 0.6271(14) 0.7676(9) 0.061(3) Uani 1 1 d .
H3A H 1.0044 0.6674 0.8367 0.091 Uiso 1 1 calc R
H3B H 0.9356 0.6644 0.7238 0.091 Uiso 1 1 calc R
H3C H 1.1165 0.6606 0.7598 0.091 Uiso 1 1 calc R
C4 C 1.0116(13) 0.3812(16) 0.6079(8) 0.060(3) Uani 1 1 d .
H4A H 0.9993 0.2711 0.5793 0.090 Uiso 1 1 calc R
H4B H 1.1152 0.4233 0.6068 0.090 Uiso 1 1 calc R
H4C H 0.9348 0.4269 0.5689 0.090 Uiso 1 1 calc R
S3 S 1.3679(3) -0.0008(3) 0.7260(2) 0.0511(7) Uani 1 1 d .
O3 O 1.3403(8) 0.1597(8) 0.7883(6) 0.0521(18) Uani 1 1 d .
C5 C 1.5774(14) 0.0148(16) 0.7480(12) 0.074(4) Uani 1 1 d .
H5A H 1.6182 0.0063 0.8152 0.111 Uiso 1 1 calc R
H5B H 1.6172 0.1132 0.7414 0.111 Uiso 1 1 calc R
H5C H 1.6096 -0.0667 0.6994 0.111 Uiso 1 1 calc R
C6 C 1.3240(19) 0.0141(19) 0.5994(10) 0.080(4) Uani 1 1 d .
H6A H 1.2121 0.0077 0.5771 0.121 Uiso 1 1 calc R
H6B H 1.3641 -0.0687 0.5564 0.121 Uiso 1 1 calc R
H6C H 1.3720 0.1116 0.5962 0.121 Uiso 1 1 calc R

loop_
_atom_site_aniso_label
_atom_site_aniso_U_11
_atom_site_aniso_U_22
_atom_site_aniso_U_33
_atom_site_aniso_U_23
_atom_site_aniso_U_13
_atom_site_aniso_U_12
Tc2 0.0311(5) 0.0358(7) 0.0300(5) 0.0036(5) 0.0045(4) 0.0045(4)
Cl4 0.0380(12) 0.0480(15) 0.0499(14) 0.0047(12) 0.0017(10) -0.0027(10)
Cl5 0.0512(13) 0.0445(15) 0.0436(13) 0.0014(12) 0.0186(11) 0.0079(11)
Cl6 0.0433(12) 0.0540(16) 0.0464(13) 0.0170(12) 0.0053(10) 0.0141(11)
Tc1 0.0337(4) 0.0365(5) 0.0411(5) 0.0055(4) 0.0044(3) 0.0037(3)
Cl1 0.0475(13) 0.0614(18) 0.0591(16) 0.0164(14) 0.0211(12) 0.0100(12)
Cl2 0.0522(15) 0.0619(19) 0.0555(16) -0.0030(15) 0.0032(12) -0.0171(14)
Cl3 0.0601(16) 0.0428(16) 0.0763(19) 0.0219(15) 0.0091(14) 0.0086(13)
S1 0.0507(14) 0.0474(16) 0.0404(13) 0.0131(12) 0.0056(11) 0.0036(12)
O1 0.044(3) 0.043(4) 0.035(3) 0.012(3) -0.002(3) 0.002(3)
C1 0.085(9) 0.080(10) 0.054(7) 0.019(7) -0.002(6) 0.030(8)
C2 0.072(7) 0.049(7) 0.037(5) 0.007(5) 0.012(5) 0.010(6)
S2 0.0322(11) 0.0668(19) 0.0449(13) 0.0204(13) 0.0070(10) 0.0119(12)
O2 0.031(3) 0.048(4) 0.045(4) 0.015(3) -0.004(3) 0.006(3)
C3 0.057(6) 0.055(8) 0.064(7) 0.010(6) 0.001(5) 0.024(6)
C4 0.054(6) 0.076(9) 0.048(6) 0.016(6) 0.008(5) -0.006(6)
S3 0.0516(14) 0.0366(15) 0.0625(17) 0.0000(13) 0.0224(13) 0.0051(12)
O3 0.052(4) 0.036(4) 0.067(5) 0.001(4) 0.026(4) 0.003(3)
C5 0.058(7) 0.049(8) 0.107(10) -0.004(7) 0.023(7) 0.024(6)
C6 0.100(11) 0.075(10) 0.071(9) 0.014(8) 0.030(8) 0.030(9)

loop_
_atom_type_symbol
_atom_type_description
_atom_type_scat_dispersion_real
_atom_type_scat_dispersion_imag
_atom_type_scat_source
Cl Cl 0.1484 0.1585 'International Tables Vol C Tables 4.2.6.8 and 6.1.1.4'
O O 0.0106 0.0060 'International Tables Vol C Tables 4.2.6.8 and 6.1.1.4'
S S 0.1246 0.1234 'International Tables Vol C Tables 4.2.6.8 and 6.1.1.4'
Tc Tc -1.4390 0.7593 'International Tables Vol C Tables 4.2.6.8 and 6.1.1.4'
C C 0.0033 0.0016 'International Tables Vol C Tables 4.2.6.8 and 6.1.1.4'
H H 0.0000 0.0000 'International Tables Vol C Tables 4.2.6.8 and 6.1.1.4'

loop_
_geom_angle_atom_site_label_1
_geom_angle_atom_site_label_2
_geom_angle_atom_site_label_3
_geom_angle
_geom_angle_site_symmetry_1
_geom_angle_site_symmetry_3
Cl4 Tc2 Cl4 180.000(1) 2_846 .
Cl4 Tc2 Cl6 88.94(9) 2_846 .
Cl4 Tc2 Cl6 91.06(9) . .
Cl4 Tc2 Cl6 91.06(9) 2_846 2_846
Cl4 Tc2 Cl6 88.94(9) . 2_846
Cl6 Tc2 Cl6 180.000(1) . 2_846
Cl4 Tc2 Cl5 90.20(9) 2_846 2_846
Cl4 Tc2 Cl5 89.80(9) . 2_846
Cl6 Tc2 Cl5 90.40(9) . 2_846
Cl6 Tc2 Cl5 89.60(9) 2_846 2_846
Cl4 Tc2 Cl5 89.80(9) 2_846 .
Cl4 Tc2 Cl5 90.20(9) . .
Cl6 Tc2 Cl5 89.60(9) . .
Cl6 Tc2 Cl5 90.40(9) 2_846 .
Cl5 Tc2 Cl5 180.00(8) 2_846 .
O2 Tc1 O1 83.4(3) . .
O2 Tc1 O3 83.5(3) . .
O1 Tc1 O3 84.5(3) . .
O2 Tc1 Cl1 92.0(2) . .
O1 Tc1 Cl1 90.9(2) . .
O3 Tc1 Cl1 173.9(2) . .
O2 Tc1 Cl2 92.0(2) . .
O1 Tc1 Cl2 173.8(2) . .
O3 Tc1 Cl2 90.9(2) . .
Cl1 Tc1 Cl2 93.39(11) . .
O2 Tc1 Cl3 171.86(19) . .
O1 Tc1 Cl3 90.4(2) . .
O3 Tc1 Cl3 90.7(2) . .
Cl1 Tc1 Cl3 93.38(11) . .
Cl2 Tc1 Cl3 93.77(12) . .
O1 S1 C2 102.6(5) . .
O1 S1 C1 102.8(5) . .
C2 S1 C1 99.6(7) . .
S1 O1 Tc1 125.2(4) . .
O2 S2 C3 102.0(5) . .
O2 S2 C4 102.8(5) . .
C3 S2 C4 99.7(6) . .
S2 O2 Tc1 123.0(4) . .
O3 S3 C6 103.2(6) . .
O3 S3 C5 101.5(5) . .
C6 S3 C5 100.4(7) . .
S3 O3 Tc1 124.6(4) . .

loop_
_geom_bond_atom_site_label_1
_geom_bond_atom_site_label_2
_geom_bond_distance
_geom_bond_site_symmetry_2
Tc2 Cl4 2.344(2) 2_846
Tc2 Cl4 2.344(2) .
Tc2 Cl6 2.350(3) .
Tc2 Cl6 2.350(2) 2_846
Tc2 Cl5 2.357(2) 2_846
Tc2 Cl5 2.357(2) .
Tc1 O2 2.035(7) .
Tc1 O1 2.036(7) .
Tc1 O3 2.053(6) .
Tc1 Cl1 2.304(3) .
Tc1 Cl2 2.304(3) .
Tc1 Cl3 2.309(3) .
S1 O1 1.558(6) .
S1 C2 1.739(12) .
S1 C1 1.773(13) .
S2 O2 1.560(6) .
S2 C3 1.771(13) .
S2 C4 1.780(11) .
S3 O3 1.544(8) .
S3 C6 1.772(14) .
S3 C5 1.784(12) .
